data_2205077
loop_
_publ_author_name
'Vencato, Ivo'
'Ferri, Pedro H.'
'Santos, Suzana C.'
'Pereira, Maristela'
'Lariucci, Carlito'
'Homar, Leon I. B.'
'Napolitano, Hamilton B.'

_publ_section_title
;
 1-(4-Methoxyphenyl)-2-(6-methyl-2-nitro-3-pyridyloxy)propan-1-one
;
_journal_issue 2
_journal_name_full 'Acta Crystallographica Section E'
_journal_page_first o247
_journal_page_last o249
_journal_paper_doi 10.1107/S1600536804032301
_journal_volume 61
_journal_year 2005
_chemical_formula_iupac 'C16 H16 N2 O5'
_chemical_formula_moiety 'C16 H16 N2 O5'
_chemical_formula_sum 'C16 H16 N2 O5'
_chemical_formula_weight 316.31
_chemical_melting_point .403E-305
_chemical_name_systematic
;
1-(4-Methoxyphenyl)-2-(6-methyl-2-nitro-3-pyridyloxy)propan-1-one
;
_space_group_IT_number 14
_symmetry_cell_setting monoclinic
_symmetry_space_group_name_Hall '-P 2ybc'
_symmetry_space_group_name_H-M 'P 1 21/c 1'
_atom_sites_solution_hydrogens geom
_atom_sites_solution_primary direct
_atom_sites_solution_secondary difmap
_cell_angle_alpha 90.00
_cell_angle_beta 121.73(2)
_cell_angle_gamma 90.00
_cell_formula_units_Z 4
_cell_length_a 8.185(2)
_cell_length_b 14.756(3)
_cell_length_c 15.092(5)
_cell_measurement_reflns_used 25
_cell_measurement_temperature 298(2)
_cell_measurement_theta_max 13.6
_cell_measurement_theta_min 10.0
_cell_volume 1550.3(8)
_computing_cell_refinement 'SET4 in CAD-4 EXPRESS'
_computing_data_collection 'CAD-4 EXPRESS (Enraf--Nonius, 1994)'
_computing_data_reduction 'XCAD4 (Harms & Wocadlo, 1995)'
_computing_molecular_graphics 'Ortep-3 for Windows (Farrugia, 1997)'
_computing_publication_material 'WinGX (Farrugia, 1999)'
_computing_structure_refinement 'SHELXL97 (Sheldrick, 1997)'
_computing_structure_solution 'SHELXS97 (Sheldrick, 1997)'
_diffrn_ambient_temperature 298(2)
_diffrn_measured_fraction_theta_full 0.998
_diffrn_measured_fraction_theta_max 0.998
_diffrn_measurement_device '\k-geometry diffractometer'
_diffrn_measurement_device_type 'Enraf--Nonius CAD-4'
_diffrn_measurement_method 'Non-profiled \w/2\q scans'
_diffrn_radiation_monochromator graphite
_diffrn_radiation_source 'fine-focus sealed tube'
_diffrn_radiation_type MoK\a
_diffrn_radiation_wavelength 0.71073
_diffrn_reflns_av_R_equivalents 0.024
_diffrn_reflns_av_sigmaI/netI 0.0465
_diffrn_reflns_limit_h_max 10
_diffrn_reflns_limit_h_min -10
_diffrn_reflns_limit_k_max 0
_diffrn_reflns_limit_k_min -19
_diffrn_reflns_limit_l_max 19
_diffrn_reflns_limit_l_min -10
_diffrn_reflns_number 3883
_diffrn_reflns_theta_full 28.0
_diffrn_reflns_theta_max 28.0
_diffrn_reflns_theta_min 2.10
_diffrn_standards_decay_% <1
_diffrn_standards_interval_time 120
_diffrn_standards_number 2
_exptl_absorpt_coefficient_mu 0.102
_exptl_absorpt_correction_type none
_exptl_crystal_colour 'light brown'
_exptl_crystal_density_diffrn 1.355
_exptl_crystal_density_method 'not measured'
_exptl_crystal_description block
_exptl_crystal_F_000 664
_exptl_crystal_size_max 0.35
_exptl_crystal_size_mid 0.25
_exptl_crystal_size_min 0.25
_refine_diff_density_max 0.38
_refine_diff_density_min -0.30
_refine_ls_extinction_method none
_refine_ls_goodness_of_fit_ref 1.04
_refine_ls_hydrogen_treatment mixed
_refine_ls_matrix_type full
_refine_ls_number_parameters 226
_refine_ls_number_reflns 2729
_refine_ls_number_restraints 13
_refine_ls_restrained_S_all 1.04
_refine_ls_R_factor_all 0.102
_refine_ls_R_factor_gt 0.052
_refine_ls_shift/su_max 0.006
_refine_ls_shift/su_mean 0.000
_refine_ls_structure_factor_coef Fsqd
_refine_ls_weighting_details 'w=1/[\s^2^(Fo^2^)+(0.0812P)^2^+0.4785P] where P=(Fo^2^+2Fc^2^)/3'
_refine_ls_weighting_scheme calc
_refine_ls_wR_factor_gt 0.134
_refine_ls_wR_factor_ref 0.162
_reflns_number_gt 1857
_reflns_number_total 3727
_reflns_threshold_expression I>2\s(I)
_cod_data_source_file hg6119.cif
_cod_data_source_block III
_cod_depositor_comments
;
The following automatic conversions were performed:
'_symmetry_cell_setting' value 'Monoclinic' changed to 'monoclinic'
according to '/home/saulius/struct/CIF-dictionaries/cif_core.dic'
dictionary named 'cif_core.dic' version 2.4.1 from 2010-06-29.

Automatic conversion script
Id: cif_fix_enum 1527 2010-12-29 10:47:43Z saulius 

The following automatic conversions were performed:

'_symmetry_cell_setting' value 'Monoclinic' changed to 'monoclinic'
according to /home/saulius/struct/CIF-dictionaries/cif_core.dic
dictionary named 'cif_core.dic' version 2.4.1 from 2010-06-29.

Automatic conversion script
Id: cif_fix_values 1715 2011-07-08 13:25:40Z adriana 
;
_cod_original_sg_symbol_H-M 'P21/c '
_cod_database_code 2205077

loop_
_symmetry_equiv_pos_as_xyz
'x, y, z'
'-x, y+1/2, -z+1/2'
'-x, -y, -z'
'x, -y-1/2, z-1/2'

loop_
_atom_site_label
_atom_site_fract_x
_atom_site_fract_y
_atom_site_fract_z
_atom_site_U_iso_or_equiv
_atom_site_adp_type
_atom_site_calc_flag
_atom_site_refinement_flags
_atom_site_occupancy
_atom_site_type_symbol
O1 -0.4986(4) 0.8451(2) 0.4040(2) 0.1123(11) Uani d . 1 O
O2 -0.3632(4) 0.8142(2) 0.32131(19) 0.0994(9) Uani d . 1 O
O3 1.1032(3) 0.89478(18) 0.91383(16) 0.0739(7) Uani d D 1 O
O4 0.2032(3) 0.93396(15) 0.66460(16) 0.0645(6) Uani d . 1 O
O5 0.0173(2) 0.84786(13) 0.47999(15) 0.0561(5) Uani d . 1 O
N1 -0.3689(3) 0.81293(17) 0.39900(19) 0.0562(6) Uani d . 1 N
N2 -0.2807(3) 0.70685(16) 0.53122(18) 0.0517(6) Uani d . 1 N
C1 -0.1541(4) 0.6568(2) 0.6123(2) 0.0562(7) Uani d . 1 C
C2 0.0405(5) 0.6650(2) 0.6503(2) 0.0604(8) Uani d . 1 C
H2 0.1276 0.6281 0.7049 0.073 Uiso calc R 1 H
C3 0.1062(4) 0.7269(2) 0.6084(2) 0.0558(7) Uani d . 1 C
H3 0.2371 0.7326 0.6348 0.067 Uiso calc R 1 H
C4 -0.0243(3) 0.78097(18) 0.5265(2) 0.0472(6) Uani d . 1 C
C5 -0.2159(3) 0.76473(18) 0.4908(2) 0.0458(6) Uani d . 1 C
C6 0.2158(3) 0.8725(2) 0.5234(2) 0.0496(7) Uani d . 1 C
H6 0.2882 0.8203 0.5218 0.060 Uiso calc R 1 H
C7 0.3056(4) 0.90696(18) 0.6345(2) 0.0477(6) Uani d . 1 C
C8 0.5170(3) 0.90653(18) 0.7025(2) 0.0436(6) Uani d . 1 C
C9 0.6366(4) 0.8701(2) 0.6729(2) 0.0535(7) Uani d . 1 C
H9 0.5836 0.8475 0.6057 0.064 Uiso calc R 1 H
C10 0.8329(4) 0.8664(2) 0.7406(2) 0.0584(8) Uani d . 1 C
H10 0.9107 0.8423 0.7187 0.070 Uiso calc R 1 H
C11 0.9128(4) 0.8982(2) 0.8398(2) 0.0526(7) Uani d . 1 C
C12 0.7957(4) 0.9377(2) 0.8702(2) 0.0615(8) Uani d . 1 C
H12 0.8499 0.9616 0.9368 0.074 Uiso calc R 1 H
C13 0.6019(4) 0.9415(2) 0.8028(2) 0.0555(7) Uani d . 1 C
H13 0.5251 0.9680 0.8242 0.067 Uiso calc R 1 H
C14 -0.2326(6) 0.5935(3) 0.6580(3) 0.0829(11) Uani d D 1 C
H14A -0.143(5) 0.548(2) 0.705(3) 0.124 Uiso d D 1 H
H14B -0.343(5) 0.565(3) 0.604(3) 0.124 Uiso d D 1 H
H14C -0.262(6) 0.629(2) 0.700(3) 0.124 Uiso d D 1 H
C15 0.2127(4) 0.9465(2) 0.4540(2) 0.0645(8) Uani d . 1 C
H15A 0.1554 0.9240 0.3841 0.097 Uiso calc R 1 H
H15B 0.3417 0.9659 0.4787 0.097 Uiso calc R 1 H
H15C 0.1391 0.9968 0.4547 0.097 Uiso calc R 1 H
C16 1.2239(5) 0.8459(3) 0.8884(3) 0.0810(11) Uani d D 1 C
H16A 1.235(6) 0.875(3) 0.833(3) 0.122 Uiso d D 1 H
H16B 1.346(4) 0.847(2) 0.953(2) 0.122 Uiso d D 1 H
H16C 1.187(6) 0.784(2) 0.873(3) 0.122 Uiso d D 1 H

loop_
_atom_site_aniso_label
_atom_site_aniso_U_11
_atom_site_aniso_U_22
_atom_site_aniso_U_33
_atom_site_aniso_U_12
_atom_site_aniso_U_13
_atom_site_aniso_U_23
O1 0.0757(18) 0.170(3) 0.094(2) 0.0599(18) 0.0471(16) 0.0295(19)
O2 0.0716(17) 0.159(3) 0.0642(15) 0.0218(16) 0.0336(13) 0.0264(16)
O3 0.0349(11) 0.1200(19) 0.0562(13) -0.0068(11) 0.0166(10) 0.0024(12)
O4 0.0401(11) 0.0878(15) 0.0714(13) 0.0067(10) 0.0333(10) -0.0097(12)
O5 0.0303(9) 0.0705(13) 0.0600(12) -0.0031(9) 0.0186(9) 0.0085(10)
N1 0.0364(12) 0.0773(17) 0.0518(14) -0.0011(12) 0.0209(11) 0.0007(12)
N2 0.0471(13) 0.0560(14) 0.0555(14) -0.0085(11) 0.0294(12) -0.0079(12)
C1 0.0574(18) 0.0580(18) 0.0563(17) -0.0048(14) 0.0320(15) -0.0031(14)
C2 0.0586(18) 0.0569(17) 0.0592(17) 0.0050(14) 0.0265(15) 0.0037(15)
C3 0.0377(14) 0.0636(18) 0.0576(17) 0.0027(13) 0.0192(14) 0.0007(14)
C4 0.0348(14) 0.0533(16) 0.0507(15) -0.0048(12) 0.0207(13) -0.0039(13)
C5 0.0352(13) 0.0523(15) 0.0453(14) 0.0000(12) 0.0181(12) -0.0051(12)
C6 0.0260(12) 0.0651(17) 0.0521(15) -0.0007(12) 0.0166(12) -0.0021(14)
C7 0.0369(14) 0.0529(16) 0.0569(16) 0.0035(12) 0.0271(13) 0.0036(13)
C8 0.0331(13) 0.0524(15) 0.0465(14) -0.0017(11) 0.0217(12) -0.0030(12)
C9 0.0355(14) 0.0767(19) 0.0454(15) 0.0029(13) 0.0193(12) -0.0075(14)
C10 0.0374(15) 0.082(2) 0.0578(18) 0.0062(14) 0.0265(14) -0.0011(15)
C11 0.0352(14) 0.0682(18) 0.0479(16) -0.0056(13) 0.0173(13) 0.0041(14)
C12 0.0465(17) 0.088(2) 0.0472(16) -0.0152(15) 0.0227(14) -0.0137(15)
C13 0.0454(16) 0.0674(19) 0.0606(17) -0.0053(14) 0.0326(15) -0.0126(15)
C14 0.088(3) 0.079(3) 0.089(3) -0.007(2) 0.052(2) 0.016(2)
C15 0.0372(15) 0.094(2) 0.0611(18) -0.0034(15) 0.0249(14) 0.0117(17)
C16 0.0371(17) 0.110(3) 0.083(2) 0.0148(18) 0.0221(17) 0.021(2)

loop_
_atom_type_symbol
_atom_type_description
_atom_type_scat_dispersion_real
_atom_type_scat_dispersion_imag
_atom_type_scat_source
C C 0.0033 0.0016 'International Tables Vol C Tables 4.2.6.8 and 6.1.1.4'
H H 0.0000 0.0000 'International Tables Vol C Tables 4.2.6.8 and 6.1.1.4'
N N 0.0061 0.0033 'International Tables Vol C Tables 4.2.6.8 and 6.1.1.4'
O O 0.0106 0.0060 'International Tables Vol C Tables 4.2.6.8 and 6.1.1.4'

loop_
_geom_angle_atom_site_label_1
_geom_angle_atom_site_label_2
_geom_angle_atom_site_label_3
_geom_angle
_geom_angle_publ_flag
C11 O3 C16 117.0(2) ?
C4 O5 C6 118.6(2) yes
O2 N1 O1 123.1(3) yes
O2 N1 C5 118.5(2) yes
O1 N1 C5 118.3(3) yes
C5 N2 C1 118.5(2) ?
N2 C1 C2 120.1(3) ?
N2 C1 C14 117.0(3) ?
C2 C1 C14 122.9(3) ?
C3 C2 C1 120.7(3) ?
C3 C2 H2 119.7 ?
C1 C2 H2 119.7 ?
C2 C3 C4 119.4(3) ?
C2 C3 H3 120.3 ?
C4 C3 H3 120.3 ?
O5 C4 C3 126.6(2) yes
O5 C4 C5 117.8(2) yes
C3 C4 C5 115.6(3) ?
N2 C5 C4 125.7(2) ?
N2 C5 N1 113.6(2) yes
C4 C5 N1 120.7(2) yes
O5 C6 C15 105.3(2) ?
O5 C6 C7 111.2(2) yes
C15 C6 C7 110.3(2) ?
O5 C6 H6 110.0 ?
C15 C6 H6 110.0 ?
C7 C6 H6 110.0 ?
O4 C7 C8 122.0(3) yes
O4 C7 C6 119.6(2) yes
C8 C7 C6 118.3(2) yes
C9 C8 C13 117.6(2) ?
C9 C8 C7 123.2(2) ?
C13 C8 C7 119.1(2) ?
C10 C9 C8 121.5(3) ?
C10 C9 H9 119.2 ?
C8 C9 H9 119.2 ?
C11 C10 C9 120.0(3) ?
C11 C10 H10 120.0 ?
C9 C10 H10 120.0 ?
O3 C11 C10 124.8(3) ?
O3 C11 C12 115.8(3) ?
C10 C11 C12 119.4(2) ?
C13 C12 C11 120.4(3) ?
C13 C12 H12 119.8 ?
C11 C12 H12 119.8 ?
C12 C13 C8 121.0(3) ?
C12 C13 H13 119.5 ?
C8 C13 H13 119.5 ?
C1 C14 H14A 115(3) ?
C1 C14 H14B 109(3) ?
H14A C14 H14B 109(3) ?
C1 C14 H14C 107(3) ?
H14A C14 H14C 105(3) ?
H14B C14 H14C 111(3) ?
C6 C15 H15A 109.5 ?
C6 C15 H15B 109.5 ?
H15A C15 H15B 109.5 ?
C6 C15 H15C 109.5 ?
H15A C15 H15C 109.5 ?
H15B C15 H15C 109.5 ?
O3 C16 H16A 113(3) ?
O3 C16 H16B 103(2) ?
H16A C16 H16B 110(3) ?
O3 C16 H16C 112(3) ?
H16A C16 H16C 112(3) ?
H16B C16 H16C 107(3) ?

loop_
_geom_bond_atom_site_label_1
_geom_bond_atom_site_label_2
_geom_bond_distance
_geom_bond_publ_flag
O1 N1 1.202(3) yes
O2 N1 1.198(3) yes
O3 C11 1.359(3) ?
O3 C16 1.429(4) ?
O4 C7 1.211(3) yes
O5 C4 1.354(3) yes
O5 C6 1.442(3) yes
N1 C5 1.472(3) yes
N2 C5 1.313(3) yes
N2 C1 1.335(4) yes
C1 C2 1.386(4) ?
C1 C14 1.493(5) ?
C2 C3 1.372(4) ?
C2 H2 0.9300 ?
C3 C4 1.384(4) ?
C3 H3 0.9300 ?
C4 C5 1.385(3) ?
C6 C15 1.505(4) ?
C6 C7 1.521(4) yes
C6 H6 0.9800 ?
C7 C8 1.476(4) yes
C8 C9 1.381(4) ?
C8 C13 1.390(4) ?
C9 C10 1.379(4) ?
C9 H9 0.9300 ?
C10 C11 1.363(4) ?
C10 H10 0.9300 ?
C11 C12 1.389(4) ?
C12 C13 1.363(4) ?
C12 H12 0.9300 ?
C13 H13 0.9300 ?
C14 H14A 0.97(3) ?
C14 H14B 0.94(3) ?
C14 H14C 0.94(3) ?
C15 H15A 0.9600 ?
C15 H15B 0.9600 ?
C15 H15C 0.9600 ?
C16 H16A 0.98(3) ?
C16 H16B 0.96(3) ?
C16 H16C 0.96(3) ?

loop_
_geom_hbond_atom_site_label_D
_geom_hbond_atom_site_label_H
_geom_hbond_atom_site_label_A
_geom_hbond_site_symmetry_A
_geom_hbond_distance_DH
_geom_hbond_distance_HA
_geom_hbond_distance_DA
_geom_hbond_angle_DHA
_geom_hbond_publ_flag
C14 H14C O2 4_576 0.94(3) 2.52(3) 3.441(5) 166(4) yes
C16 H16A O4 1_655 0.98(3) 2.57(3) 3.539(5) 169(3) yes

loop_
_geom_torsion_atom_site_label_1
_geom_torsion_atom_site_label_2
_geom_torsion_atom_site_label_3
_geom_torsion_atom_site_label_4
_geom_torsion
_geom_torsion_publ_flag
C5 N2 C1 C2 -1.5(4) ?
C5 N2 C1 C14 178.4(3) ?
N2 C1 C2 C3 2.7(4) ?
C14 C1 C2 C3 -177.2(3) ?
C1 C2 C3 C4 -0.7(4) ?
C6 O5 C4 C3 -5.7(4) yes
C6 O5 C4 C5 173.2(2) ?
C2 C3 C4 O5 176.6(3) ?
C2 C3 C4 C5 -2.3(4) ?
C1 N2 C5 C4 -1.8(4) ?
C1 N2 C5 N1 177.3(2) ?
O5 C4 C5 N2 -175.3(2) ?
C3 C4 C5 N2 3.7(4) ?
O5 C4 C5 N1 5.6(4) ?
C3 C4 C5 N1 -175.4(2) ?
O2 N1 C5 N2 -129.0(3) ?
O1 N1 C5 N2 47.2(4) yes
O2 N1 C5 C4 50.1(4) ?
O1 N1 C5 C4 -133.7(3) ?
C4 O5 C6 C15 179.2(2) ?
C4 O5 C6 C7 -61.4(3) ?
O5 C6 C7 O4 -20.1(4) ?
C15 C6 C7 O4 96.3(3) ?
O5 C6 C7 C8 160.1(2) ?
C15 C6 C7 C8 -83.5(3) ?
O4 C7 C8 C9 175.1(3) yes
C6 C7 C8 C9 -5.1(4) ?
O4 C7 C8 C13 -2.6(4) ?
C6 C7 C8 C13 177.2(2) ?
C13 C8 C9 C10 1.5(4) ?
C7 C8 C9 C10 -176.3(3) ?
C8 C9 C10 C11 0.8(5) ?
C16 O3 C11 C10 -6.8(5) yes
C16 O3 C11 C12 173.4(3) ?
C9 C10 C11 O3 177.4(3) ?
C9 C10 C11 C12 -2.8(5) ?
O3 C11 C12 C13 -177.7(3) ?
C10 C11 C12 C13 2.5(5) ?
C11 C12 C13 C8 -0.2(5) ?
C9 C8 C13 C12 -1.7(4) ?
C7 C8 C13 C12 176.1(3) ?

loop_
_cod_related_entry_id
_cod_related_entry_database
_cod_related_entry_code
1 ChemSpider 21129978
